data_7232084
loop_
_publ_author_name
'Li, Xin'
'Sun, Qi'
'Lu, Ming'
'Lin, Qiuhan'

_publ_section_title
;
 Improving properties of energetic coordination polymers through
 structural modulation from 1D to 3D without changes of ligands or metal
 nodes
;
_journal_issue 6
_journal_name_full CrystEngComm
_journal_page_first 937
_journal_paper_doi 10.1039/C8CE01912F
_journal_volume 21
_journal_year 2019
_chemical_formula_moiety 'C4 H14 N20 O11 Pb2'
_chemical_formula_sum 'C4 H14 N20 O11 Pb2'
_chemical_formula_weight 932.73
_space_group_crystal_system triclinic
_space_group_IT_number 2
_space_group_name_Hall '-P 1'
_space_group_name_H-M_alt 'P -1'
_symmetry_space_group_name_Hall '-P 1'
_symmetry_space_group_name_H-M 'P -1'
_atom_sites_solution_hydrogens difmap
_audit_block_doi 10.5517/ccdc.csd.cc216y5d
_audit_creation_method SHELXL-2014/7
_audit_update_record
;
2018-12-06 deposited with the CCDC.
2019-01-07 downloaded from the CCDC.
;
_cell_angle_alpha 84.753(3)
_cell_angle_beta 81.706(3)
_cell_angle_gamma 74.843(3)
_cell_formula_units_Z 2
_cell_length_a 6.5991(6)
_cell_length_b 10.8137(10)
_cell_length_c 15.2509(12)
_cell_measurement_reflns_used 1910
_cell_measurement_temperature 173(2)
_cell_measurement_theta_max 25.31
_cell_measurement_theta_min 3.22
_cell_volume 1037.82(16)
_computing_structure_refinement 'SHELXL-2014/7 (Sheldrick, 2014)'
_diffrn_ambient_temperature 173(2)
_diffrn_measured_fraction_theta_full 0.989
_diffrn_measured_fraction_theta_max 0.985
_diffrn_measurement_device_type 'PHOTON 100 CMOS detector'
_diffrn_measurement_method 'omega scan'
_diffrn_radiation_type MoK\a
_diffrn_radiation_wavelength 0.71073
_diffrn_reflns_av_R_equivalents 0.0923
_diffrn_reflns_av_unetI/netI 0.1282
_diffrn_reflns_Laue_measured_fraction_full 0.989
_diffrn_reflns_Laue_measured_fraction_max 0.985
_diffrn_reflns_limit_h_max 7
_diffrn_reflns_limit_h_min -6
_diffrn_reflns_limit_k_max 12
_diffrn_reflns_limit_k_min -12
_diffrn_reflns_limit_l_max 18
_diffrn_reflns_limit_l_min -16
_diffrn_reflns_number 7852
_diffrn_reflns_point_group_measured_fraction_full 0.989
_diffrn_reflns_point_group_measured_fraction_max 0.985
_diffrn_reflns_theta_full 25.242
_diffrn_reflns_theta_max 25.329
_diffrn_reflns_theta_min 3.224
_diffrn_source 'fine-focus sealed tube'
_exptl_absorpt_coefficient_mu 16.304
_exptl_absorpt_correction_T_max 0.7452
_exptl_absorpt_correction_T_min 0.4957
_exptl_absorpt_correction_type multi-scan
_exptl_absorpt_process_details 'SADABS (Bruker, 2014)'
_exptl_crystal_density_diffrn 2.985
_exptl_crystal_description sheet
_exptl_crystal_F_000 860
_exptl_crystal_size_max 0.090
_exptl_crystal_size_mid 0.050
_exptl_crystal_size_min 0.020
_refine_diff_density_max 1.705
_refine_diff_density_min -2.300
_refine_diff_density_rms 0.350
_refine_ls_extinction_method none
_refine_ls_goodness_of_fit_ref 1.030
_refine_ls_hydrogen_treatment constr
_refine_ls_matrix_type full
_refine_ls_number_parameters 367
_refine_ls_number_reflns 3721
_refine_ls_number_restraints 326
_refine_ls_restrained_S_all 0.994
_refine_ls_R_factor_all 0.1061
_refine_ls_R_factor_gt 0.0543
_refine_ls_shift/su_max 0.000
_refine_ls_shift/su_mean 0.000
_refine_ls_structure_factor_coef Fsqd
_refine_ls_weighting_details 'w=1/[\s^2^(Fo^2^)+(0.0235P)^2^] where P=(Fo^2^+2Fc^2^)/3'
_refine_ls_weighting_scheme calc
_refine_ls_wR_factor_gt 0.0853
_refine_ls_wR_factor_ref 0.0974
_reflns_Friedel_coverage 0.000
_reflns_number_gt 2391
_reflns_number_total 3721
_reflns_threshold_expression 'I > 2\s(I)'
_cod_data_source_file c8ce01912f2.cif
_cod_data_source_block 1
_cod_depositor_comments 'Adding full bibliography for 7232084--7232085.cif.'
_cod_database_code 7232084
_shelx_shelxl_version_number 2014/7
_shelx_space_group_comment
;
The symmetry employed for this shelxl refinement is uniquely defined
by the following loop, which should always be used as a source of
symmetry information in preference to the above space-group names.
They are only intended as comments.
;
_shelx_estimated_absorpt_t_min 0.322
_shelx_estimated_absorpt_t_max 0.736

loop_
_space_group_symop_operation_xyz
'x, y, z'
'-x, -y, -z'

loop_
_atom_site_label
_atom_site_type_symbol
_atom_site_fract_x
_atom_site_fract_y
_atom_site_fract_z
_atom_site_U_iso_or_equiv
_atom_site_adp_type
_atom_site_occupancy
_atom_site_site_symmetry_order
_atom_site_calc_flag
_atom_site_refinement_flags_posn
_atom_site_refinement_flags_adp
_atom_site_refinement_flags_occupancy
_atom_site_disorder_assembly
_atom_site_disorder_group
C1 C 0.732(3) 0.6531(17) 0.4646(11) 0.024(4) Uani 1 1 d . . . . .
C2 C 0.738(3) 0.9665(16) 0.4994(10) 0.019(4) Uani 1 1 d . U . . .
C3 C 0.606(2) 1.1104(13) 0.0717(10) 0.019(4) Uani 1 1 d D U . . .
N1 N 0.7302(19) 0.7802(12) 0.4512(8) 0.016(3) Uani 1 1 d . U . . .
N2 N 0.725(2) 0.8395(14) 0.5207(9) 0.030(4) Uani 1 1 d . . . . .
N3 N 0.751(2) 0.5844(13) 0.3962(9) 0.017(3) Uani 1 1 d . . . . .
N4 N 0.765(2) 0.4596(14) 0.4262(9) 0.025(4) Uani 1 1 d . . . . .
N5 N 0.759(3) 0.4572(15) 0.5130(10) 0.036(4) Uani 1 1 d . . . . .
N6 N 0.740(2) 0.5746(13) 0.5400(8) 0.021(3) Uani 1 1 d . U . . .
N7 N 0.711(2) 1.0462(13) 0.5631(9) 0.020(3) Uani 1 1 d . . . . .
N8 N 0.744(2) 1.1595(13) 0.5238(10) 0.030(4) Uani 1 1 d . . . . .
N9 N 0.782(2) 1.1419(14) 0.4366(10) 0.033(4) Uani 1 1 d . . . . .
N10 N 0.782(2) 1.0240(13) 0.4190(9) 0.024(3) Uani 1 1 d . U . . .
N13 N 0.5048(19) 1.1748(12) 0.1446(8) 0.020(3) Uani 1 1 d D . . . .
N14 N 0.3929(19) 1.2902(12) 0.1160(9) 0.022(3) Uani 1 1 d D . . . .
N15 N 0.431(2) 1.2935(13) 0.0267(9) 0.030(4) Uani 1 1 d D . . . .
N16 N 0.555(2) 1.1844(13) -0.0008(9) 0.029(4) Uani 1 1 d D . . . .
O1 O 0.7477(17) 0.6182(10) 0.3119(6) 0.017(3) Uani 1 1 d . U . . .
O2 O 0.659(2) 1.0308(13) 0.6474(8) 0.039(4) Uani 1 1 d . . . . .
O3 O 0.5237(18) 1.1359(11) 0.2269(7) 0.027(3) Uani 1 1 d . . . . .
O5 O 1.1205(17) 0.7538(10) 0.3144(7) 0.024(3) Uani 1 1 d . . . . .
H5A H 1.2176 0.7698 0.2755 0.028 Uiso 1 1 d R U . . .
H5B H 1.1371 0.7783 0.3637 0.028 Uiso 1 1 d R U . . .
O6 O 0.4508(18) 0.8171(12) 0.1886(7) 0.031(3) Uani 1 1 d . . . . .
H6A H 0.4467 0.8545 0.1372 0.037 Uiso 1 1 d R U . . .
H6B H 0.4902 0.7367 0.1825 0.037 Uiso 1 1 d R U . . .
O7 O 1.0300(18) 1.0119(11) 0.2158(7) 0.027(3) Uani 1 1 d . . . . .
H7A H 1.1542 0.9828 0.2302 0.032 Uiso 1 1 d R U . . .
H7B H 1.0001 1.0817 0.1844 0.032 Uiso 1 1 d R U . . .
O8 O 1.2406(18) 0.5031(11) 0.2742(8) 0.029(3) Uani 1 1 d . . . . .
H8A H 1.2006 0.5818 0.2858 0.035 Uiso 1 1 d R U . . .
H8B H 1.2694 0.4567 0.3210 0.035 Uiso 1 1 d R U . . .
O9 O 0.6547(17) 0.3324(10) 0.2877(6) 0.022(3) Uani 1 1 d . U . . .
H9A H 0.6209 0.2875 0.2519 0.026 Uiso 1 1 d R U . . .
H9B H 0.7016 0.2831 0.3309 0.026 Uiso 1 1 d R U . . .
O10 O 0.5906(17) 0.5565(12) 0.1480(7) 0.030(3) Uani 1 1 d . . . . .
H10A H 0.4745 0.5530 0.1794 0.036 Uiso 1 1 d R U . . .
H10B H 0.5922 0.5983 0.0980 0.036 Uiso 1 1 d R U . . .
O11 O 1.1121(18) 0.2358(12) 0.3003(8) 0.039(4) Uani 1 1 d . . . . .
H11B H 1.1118 0.2555 0.3530 0.047 Uiso 1 1 d R U . . .
H11C H 1.2384 0.2056 0.2769 0.047 Uiso 1 1 d R U . . .
Pb1 Pb 0.73998(10) 0.88633(6) 0.26856(4) 0.01649(18) Uani 1 1 d . . . . .
Pb2 Pb 0.93796(10) 0.43588(7) 0.20930(4) 0.0230(2) Uani 1 1 d . . . . .
N11 N 0.731(3) 0.9873(15) 0.0840(11) 0.023(4) Uani 0.745(15) 1 d D U P A 1
N12 N 0.829(4) 0.9356(16) 0.0153(12) 0.027(4) Uani 0.745(15) 1 d D U P A 1
C4 C 0.937(3) 0.8085(15) 0.0361(11) 0.016(4) Uani 0.745(15) 1 d D U P A 1
N17 N 1.043(3) 0.7318(14) -0.0289(9) 0.017(3) Uani 0.745(15) 1 d D U P A 1
N18 N 1.124(3) 0.6167(14) 0.0099(10) 0.019(4) Uani 0.745(15) 1 d D U P A 1
N19 N 1.068(3) 0.6279(16) 0.0977(11) 0.027(4) Uani 0.745(15) 1 d D U P A 1
N20 N 0.952(3) 0.7437(16) 0.1154(11) 0.023(4) Uani 0.745(15) 1 d D U P A 1
O4 O 1.067(2) 0.7601(15) -0.1133(9) 0.028(4) Uani 0.745(15) 1 d D U P A 1
N11' N 0.732(8) 0.987(3) 0.089(3) 0.028(7) Uiso 0.255(15) 1 d D U P A 2
N12' N 0.804(12) 0.933(4) 0.017(3) 0.028(6) Uiso 0.255(15) 1 d D U P A 2
C4' C 0.933(7) 0.810(3) 0.004(2) 0.022(5) Uiso 0.255(15) 1 d D U P A 2
N17' N 0.981(6) 0.727(4) 0.0740(19) 0.022(5) Uiso 0.255(15) 1 d D U P A 2
N18' N 1.103(9) 0.618(3) 0.040(3) 0.022(6) Uiso 0.255(15) 1 d D U P A 2
N19' N 1.131(7) 0.640(3) -0.049(3) 0.024(6) Uiso 0.255(15) 1 d D U P A 2
N20' N 1.025(8) 0.755(3) -0.072(2) 0.024(6) Uiso 0.255(15) 1 d D U P A 2
O4' O 0.946(7) 0.714(4) 0.160(2) 0.022(7) Uiso 0.255(15) 1 d D U P A 2

loop_
_atom_site_aniso_label
_atom_site_aniso_U_11
_atom_site_aniso_U_22
_atom_site_aniso_U_33
_atom_site_aniso_U_23
_atom_site_aniso_U_13
_atom_site_aniso_U_12
C1 0.016(9) 0.030(11) 0.032(10) -0.017(8) -0.005(8) -0.009(8)
C2 0.021(7) 0.025(8) 0.018(7) 0.004(6) -0.015(6) -0.011(6)
C3 0.017(7) 0.009(7) 0.030(7) 0.004(6) -0.011(6) 0.002(6)
N1 0.006(6) 0.019(6) 0.023(6) 0.001(5) -0.003(5) -0.003(5)
N2 0.028(9) 0.032(10) 0.025(8) -0.008(7) 0.001(7) 0.000(7)
N3 0.013(7) 0.018(8) 0.022(8) -0.008(6) -0.003(6) -0.002(6)
N4 0.027(9) 0.036(10) 0.016(8) -0.005(7) -0.006(7) -0.016(7)
N5 0.043(11) 0.029(10) 0.042(10) -0.004(8) -0.021(8) -0.012(8)
N6 0.024(7) 0.028(7) 0.017(6) 0.008(5) -0.015(5) -0.015(6)
N7 0.012(7) 0.020(8) 0.029(9) -0.006(6) -0.003(6) -0.007(6)
N8 0.029(9) 0.015(8) 0.048(10) -0.011(7) -0.005(8) -0.006(7)
N9 0.043(10) 0.033(10) 0.028(9) -0.005(7) 0.012(8) -0.026(8)
N10 0.025(7) 0.010(6) 0.032(7) 0.008(5) -0.008(6) 0.003(5)
N13 0.018(8) 0.022(9) 0.024(8) -0.002(6) -0.010(6) -0.006(7)
N14 0.017(8) 0.019(8) 0.032(9) 0.002(6) -0.012(7) -0.002(7)
N15 0.024(8) 0.025(9) 0.038(10) 0.018(7) -0.010(7) -0.007(7)
N16 0.033(9) 0.020(9) 0.031(9) 0.003(7) -0.004(7) -0.005(8)
O1 0.021(4) 0.020(4) 0.010(4) -0.007(3) -0.003(3) -0.001(4)
O2 0.046(9) 0.056(10) 0.019(7) -0.010(6) 0.001(6) -0.019(7)
O3 0.028(7) 0.025(7) 0.024(7) 0.006(5) -0.006(6) 0.000(6)
O5 0.026(7) 0.021(7) 0.023(6) -0.007(5) 0.009(5) -0.009(6)
O6 0.037(8) 0.036(8) 0.024(7) 0.000(6) -0.008(6) -0.012(6)
O7 0.027(7) 0.038(8) 0.018(6) 0.020(6) -0.013(5) -0.015(6)
O8 0.033(8) 0.019(7) 0.034(7) -0.005(5) -0.005(6) -0.003(6)
O9 0.030(6) 0.029(6) 0.006(5) -0.004(5) -0.006(5) -0.006(5)
O10 0.022(7) 0.061(9) 0.012(6) 0.010(6) -0.005(5) -0.019(7)
O11 0.021(7) 0.065(10) 0.027(7) -0.006(7) 0.001(6) -0.001(7)
Pb1 0.0170(4) 0.0196(4) 0.0134(3) 0.0018(3) -0.0027(3) -0.0060(3)
Pb2 0.0171(4) 0.0318(5) 0.0210(4) -0.0050(3) -0.0045(3) -0.0056(3)
N11 0.017(8) 0.035(9) 0.025(8) -0.008(7) -0.006(7) -0.013(7)
N12 0.018(8) 0.030(8) 0.037(8) -0.008(7) -0.001(7) -0.013(7)
C4 0.017(7) 0.014(7) 0.023(7) 0.001(6) -0.008(6) -0.011(6)
N17 0.020(6) 0.019(6) 0.013(6) 0.002(5) -0.001(6) -0.009(6)
N18 0.029(7) 0.018(7) 0.008(7) 0.001(6) 0.002(6) -0.003(6)
N19 0.027(7) 0.027(8) 0.027(8) -0.001(7) 0.002(7) -0.008(7)
N20 0.025(7) 0.024(7) 0.020(7) 0.006(6) -0.018(6) -0.003(6)
O4 0.034(7) 0.029(7) 0.020(7) 0.004(6) -0.002(6) -0.008(6)

loop_
_atom_type_symbol
_atom_type_description
_atom_type_scat_dispersion_real
_atom_type_scat_dispersion_imag
_atom_type_scat_source
C C 0.0033 0.0016 'International Tables Vol C Tables 4.2.6.8 and 6.1.1.4'
H H 0.0000 0.0000 'International Tables Vol C Tables 4.2.6.8 and 6.1.1.4'
N N 0.0061 0.0033 'International Tables Vol C Tables 4.2.6.8 and 6.1.1.4'
O O 0.0106 0.0060 'International Tables Vol C Tables 4.2.6.8 and 6.1.1.4'
Pb Pb -3.3944 10.1111 'International Tables Vol C Tables 4.2.6.8 and 6.1.1.4'

loop_
_geom_angle_atom_site_label_1
_geom_angle_atom_site_label_2
_geom_angle_atom_site_label_3
_geom_angle
_geom_angle_site_symmetry_1
_geom_angle_site_symmetry_3
N3 C1 N6 109.1(15) . .
N3 C1 N1 119.6(16) . .
N6 C1 N1 131.0(16) . .
N7 C2 N10 111.0(15) . .
N7 C2 N2 119.9(14) . .
N10 C2 N2 129.1(16) . .
N16 C3 N13 108.9(12) . .
N16 C3 N11 132.7(13) . .
N13 C3 N11 118.4(12) . .
N16 C3 N11' 135(2) . .
N13 C3 N11' 116(2) . .
N2 N1 C1 116.2(14) . .
N1 N2 C2 111.7(14) . .
O1 N3 C1 130.7(15) . .
O1 N3 N4 120.7(13) . .
C1 N3 N4 108.5(14) . .
N5 N4 N3 106.2(14) . .
N4 N5 N6 111.0(13) . .
N5 N6 C1 105.3(13) . .
O2 N7 C2 130.5(14) . .
O2 N7 N8 122.4(14) . .
C2 N7 N8 107.2(14) . .
N9 N8 N7 105.4(13) . .
N10 N9 N8 112.0(12) . .
N9 N10 C2 104.4(14) . .
O3 N13 N14 126.0(12) . .
O3 N13 C3 126.5(12) . .
N14 N13 C3 107.4(11) . .
N13 N14 N15 106.1(11) . .
N16 N15 N14 111.0(12) . .
N15 N16 C3 106.6(12) . .
N3 O1 Pb2 113.6(8) . .
N7 O2 Pb1 124.2(10) . 2_676
Pb1 O5 H5A 109.3 . .
Pb1 O5 H5B 109.2 . .
H5A O5 H5B 108.0 . .
Pb1 O6 H6A 108.8 . .
Pb1 O6 H6B 108.7 . .
H6A O6 H6B 107.9 . .
Pb1 O7 H7A 120.0 . .
Pb1 O7 H7B 120.1 . .
H7A O7 H7B 119.9 . .
Pb2 O8 H8A 109.9 . .
Pb2 O8 H8B 109.0 . .
H8A O8 H8B 110.1 . .
Pb2 O9 H9A 109.7 . .
Pb2 O9 H9B 109.7 . .
H9A O9 H9B 108.3 . .
Pb2 O10 H10A 117.9 . .
Pb2 O10 H10B 121.0 . .
H10A O10 H10B 121.1 . .
Pb2 O11 H11B 109.3 . .
Pb2 O11 H11C 109.8 . .
H11B O11 H11C 109.9 . .
O4' Pb1 O7 87.7(10) . .
O4' Pb1 O6 73.2(11) . .
O7 Pb1 O6 134.5(3) . .
O4' Pb1 O5 66.0(10) . .
O7 Pb1 O5 68.7(3) . .
O6 Pb1 O5 132.0(4) . .
O4' Pb1 O2 138.5(11) . 2_676
O7 Pb1 O2 130.1(4) . 2_676
O6 Pb1 O2 67.7(4) . 2_676
O5 Pb1 O2 136.7(3) . 2_676
O9 Pb2 O11 71.0(3) . .
O9 Pb2 O1 82.7(3) . .
O11 Pb2 O1 110.3(4) . .
O9 Pb2 O10 73.6(3) . .
O11 Pb2 O10 143.8(4) . .
O1 Pb2 O10 72.0(4) . .
O9 Pb2 O8 129.6(3) . .
O11 Pb2 O8 75.9(4) . .
O1 Pb2 O8 74.5(3) . .
O10 Pb2 O8 135.4(4) . .
O9 Pb2 O4 72.6(4) . 2_765
O11 Pb2 O4 76.0(4) . 2_765
O1 Pb2 O4 151.0(4) . 2_765
O10 Pb2 O4 86.4(4) . 2_765
O8 Pb2 O4 133.5(4) . 2_765
O9 Pb2 N19' 89.0(10) . 2_765
O11 Pb2 N19' 108.4(7) . 2_765
O1 Pb2 N19' 135.0(7) . 2_765
O10 Pb2 N19' 63.2(7) . 2_765
O8 Pb2 N19' 137.9(9) . 2_765
O9 Pb2 N19 151.8(4) . .
O11 Pb2 N19 137.1(4) . .
O1 Pb2 N19 85.2(4) . .
O10 Pb2 N19 78.5(4) . .
O8 Pb2 N19 70.2(5) . .
O4 Pb2 N19 109.8(4) 2_765 .
N12 N11 C3 115.7(15) . .
N11 N12 C4 109.9(16) . .
N20 C4 N17 109.9(13) . .
N20 C4 N12 129.9(15) . .
N17 C4 N12 120.2(13) . .
O4 N17 N18 124.8(15) . .
O4 N17 C4 128.1(14) . .
N18 N17 C4 107.1(12) . .
N17 N18 N19 106.3(13) . .
N20 N19 N18 111.4(14) . .
N20 N19 Pb2 112.9(11) . .
N18 N19 Pb2 122.7(12) . .
N19 N20 C4 105.3(15) . .
N17 O4 Pb2 112.4(11) . 2_765
N12' N11' C3 110(2) . .
N11' N12' C4' 129(3) . .
N20' C4' N17' 110.2(18) . .
N20' C4' N12' 129(2) . .
N17' C4' N12' 120.7(19) . .
O4' N17' N18' 111(4) . .
O4' N17' C4' 143(4) . .
N18' N17' C4' 106.2(18) . .
N17' N18' N19' 106.7(19) . .
N20' N19' N18' 111(2) . .
N20' N19' Pb2 87(2) . 2_765
N18' N19' Pb2 144(3) . 2_765
N19' N20' C4' 105(2) . .
N17' O4' Pb1 128(3) . .

loop_
_geom_bond_atom_site_label_1
_geom_bond_atom_site_label_2
_geom_bond_distance
_geom_bond_site_symmetry_2
C1 N3 1.31(2) .
C1 N6 1.37(2) .
C1 N1 1.37(2) .
C2 N7 1.32(2) .
C2 N10 1.351(18) .
C2 N2 1.40(2) .
C3 N16 1.334(16) .
C3 N13 1.360(17) .
C3 N11 1.384(16) .
C3 N11' 1.39(2) .
N1 N2 1.280(19) .
N3 O1 1.305(15) .
N3 N4 1.368(18) .
N4 N5 1.318(19) .
N5 N6 1.339(19) .
N7 O2 1.289(16) .
N7 N8 1.370(18) .
N8 N9 1.339(19) .
N9 N10 1.326(19) .
N13 O3 1.299(15) .
N13 N14 1.343(15) .
N14 N15 1.347(16) .
N15 N16 1.314(16) .
O1 Pb2 2.572(10) .
O2 Pb1 2.716(12) 2_676
O5 Pb1 2.700(11) .
O5 H5A 0.8500 .
O5 H5B 0.8500 .
O6 Pb1 2.697(12) .
O6 H6A 0.8501 .
O6 H6B 0.8500 .
O7 Pb1 2.621(10) .
O7 H7A 0.8500 .
O7 H7B 0.8500 .
O8 Pb2 2.638(12) .
O8 H8A 0.8500 .
O8 H8B 0.8499 .
O9 Pb2 2.526(10) .
O9 H9A 0.8500 .
O9 H9B 0.8500 .
O10 Pb2 2.581(11) .
O10 H10A 0.8499 .
O10 H10B 0.8501 .
O11 Pb2 2.557(12) .
O11 H11B 0.8500 .
O11 H11C 0.8500 .
Pb1 O4' 2.58(4) .
Pb1 O2 2.716(12) 2_676
Pb2 O4 2.693(17) 2_765
Pb2 N19' 2.79(4) 2_765
Pb2 N19 2.794(16) .
N11 N12 1.247(16) .
N12 C4 1.403(17) .
C4 N20 1.344(19) .
C4 N17 1.346(18) .
N17 O4 1.293(15) .
N17 N18 1.339(17) .
N18 N19 1.345(18) .
N19 N20 1.314(18) .
O4 Pb2 2.693(17) 2_765
N11' N12' 1.26(2) .
N12' C4' 1.388(19) .
C4' N20' 1.34(2) .
C4' N17' 1.35(2) .
N17' O4' 1.30(2) .
N17' N18' 1.34(2) .
N18' N19' 1.35(2) .
N19' N20' 1.30(2) .
N19' Pb2 2.79(4) 2_765
